data_8104555
loop_
_publ_author_name
'Xu, Xue-Li'
'Li, Jihong'

_publ_section_title
;
 Crystal structure of
 3-allyl-4-(2-bromoethyl)-5-(4-methoxyphenyl)-2-(p-tolyl)furan, C23H23BrO2
;
_journal_issue 6
_journal_name_full 'Zeitschrift f\"ur Kristallographie - New Crystal Structures'
_journal_page_first 1161
_journal_page_last 1163
_journal_paper_doi 10.1515/ncrs-2021-0258
_journal_volume 236
_journal_year 2021
_chemical_formula_moiety 'C23 H23 Br O2'
_chemical_formula_sum 'C23 H23 Br O2'
_chemical_formula_weight 411.32
_space_group_crystal_system monoclinic
_space_group_IT_number 14
_space_group_name_Hall '-P 2ybc'
_space_group_name_H-M_alt 'P 1 21/c 1'
_atom_sites_solution_hydrogens geom
_cell_angle_alpha 90
_cell_angle_beta 93.168(3)
_cell_angle_gamma 90
_cell_formula_units_Z 4
_cell_length_a 24.193(4)
_cell_length_b 5.8614(10)
_cell_length_c 13.873(3)
_cell_measurement_reflns_used 3498
_cell_measurement_temperature 296(2)
_cell_measurement_theta_max 22.97
_cell_measurement_theta_min 2.53
_cell_volume 1964.3(6)
_computing_cell_refinement 'APEX2-2008 [1]'
_computing_data_collection 'APEX2-2008 [1]'
_computing_data_reduction 'SAINT- 2008 [1]'
_computing_molecular_graphics 'SHELXTL [2]'
_computing_publication_material 'SHELXTL [2]'
_computing_structure_refinement 'SHELXL-2018/3 [2]'
_computing_structure_solution 'Bruker SHELXTL [2]'
_diffrn_ambient_temperature 296(2)
_diffrn_measured_fraction_theta_full 0.999
_diffrn_measured_fraction_theta_max 0.999
_diffrn_measurement_device_type 'Bruker APEX-II CCD'
_diffrn_measurement_method 'phi and omega scans'
_diffrn_radiation_type MoK\a
_diffrn_radiation_wavelength 0.71073
_diffrn_reflns_av_R_equivalents 0.0247
_diffrn_reflns_av_unetI/netI 0.0256
_diffrn_reflns_Laue_measured_fraction_full 0.999
_diffrn_reflns_Laue_measured_fraction_max 0.999
_diffrn_reflns_limit_h_max 28
_diffrn_reflns_limit_h_min -28
_diffrn_reflns_limit_k_max 6
_diffrn_reflns_limit_k_min -6
_diffrn_reflns_limit_l_max 16
_diffrn_reflns_limit_l_min -16
_diffrn_reflns_number 11421
_diffrn_reflns_point_group_measured_fraction_full 0.999
_diffrn_reflns_point_group_measured_fraction_max 0.999
_diffrn_reflns_theta_full 24.996
_diffrn_reflns_theta_max 24.996
_diffrn_reflns_theta_min 2.529
_diffrn_source 'fine-focus sealed tube'
_exptl_absorpt_coefficient_mu 2.106
_exptl_absorpt_correction_T_max 0.703
_exptl_absorpt_correction_T_min 0.643
_exptl_absorpt_correction_type multi-scan
_exptl_absorpt_process_details 'SADABS; Bruker, 2008 [1]'
_exptl_crystal_colour colourless
_exptl_crystal_density_diffrn 1.391
_exptl_crystal_density_method 'not measured'
_exptl_crystal_description block
_exptl_crystal_F_000 848
_exptl_crystal_size_max 0.230
_exptl_crystal_size_mid 0.200
_exptl_crystal_size_min 0.180
_refine_diff_density_max 0.328
_refine_diff_density_min -0.229
_refine_diff_density_rms 0.043
_refine_ls_extinction_coef .
_refine_ls_extinction_method none
_refine_ls_goodness_of_fit_ref 1.017
_refine_ls_hydrogen_treatment constr
_refine_ls_matrix_type full
_refine_ls_number_parameters 237
_refine_ls_number_reflns 3446
_refine_ls_number_restraints 0
_refine_ls_restrained_S_all 1.017
_refine_ls_R_factor_all 0.0458
_refine_ls_R_factor_gt 0.0316
_refine_ls_shift/su_max 0.002
_refine_ls_shift/su_mean 0.000
_refine_ls_structure_factor_coef Fsqd
_refine_ls_weighting_details 'w=1/[\s^2^(Fo^2^)+(0.0580P)^2^+0.0600P] where P=(Fo^2^+2Fc^2^)/3'
_refine_ls_weighting_scheme calc
_refine_ls_wR_factor_gt 0.0864
_refine_ls_wR_factor_ref 0.0915
_reflns_Friedel_coverage 0.000
_reflns_Friedel_fraction_full .
_reflns_Friedel_fraction_max .
_reflns_number_gt 2735
_reflns_number_total 3446
_reflns_threshold_expression 'I > 2\s(I)'
_cod_data_source_file suppl_j_ncrs-2021-0258_suppl.cif
_cod_data_source_block 1
_cod_original_sg_symbol_H-M 'P 21/c'
_cod_database_code 8104555
_shelx_space_group_comment
; 
The symmetry employed for this shelxl refinement is uniquely defined 
by the following loop, which should always be used as a source of 
symmetry information in preference to the above space-group names. 
They are only intended as comments. 
;
_shelx_estimated_absorpt_t_min 0.643
_shelx_estimated_absorpt_t_max 0.703

loop_
_space_group_symop_operation_xyz
'x, y, z'
'-x, y+1/2, -z+1/2'
'-x, -y, -z'
'x, -y-1/2, z-1/2'

loop_
_atom_site_label
_atom_site_type_symbol
_atom_site_fract_x
_atom_site_fract_y
_atom_site_fract_z
_atom_site_U_iso_or_equiv
_atom_site_adp_type
_atom_site_occupancy
_atom_site_site_symmetry_order
_atom_site_calc_flag
_atom_site_refinement_flags_posn
_atom_site_refinement_flags_adp
_atom_site_refinement_flags_occupancy
_atom_site_disorder_assembly
_atom_site_disorder_group
Br1 Br 0.80538(2) 1.43349(4) 0.48348(2) 0.05837(13) Uani 1 1 d . . . . .
C1 C 0.79563(10) 0.7833(4) 0.73815(16) 0.0444(6) Uani 1 1 d . . . . .
C2 C 0.76754(10) 0.8672(4) 0.65802(17) 0.0444(6) Uani 1 1 d . . . . .
C3 C 0.71187(10) 0.7817(4) 0.65917(17) 0.0443(6) Uani 1 1 d . . . . .
C4 C 0.70978(10) 0.6509(4) 0.73957(17) 0.0446(6) Uani 1 1 d . . . . .
C5 C 0.85237(10) 0.7944(4) 0.77971(17) 0.0442(6) Uani 1 1 d . . . . .
C6 C 0.88782(12) 0.9727(5) 0.7614(2) 0.0590(7) Uani 1 1 d . . . . .
H6 H 0.875137 1.090814 0.721215 0.071 Uiso 1 1 calc R U . . .
C7 C 0.94177(12) 0.9807(5) 0.8012(2) 0.0614(7) Uani 1 1 d . . . . .
H7 H 0.964986 1.100834 0.786586 0.074 Uiso 1 1 calc R U . . .
C8 C 0.96056(11) 0.8094(5) 0.86247(19) 0.0586(7) Uani 1 1 d . . . . .
C9 C 0.92545(12) 0.6305(5) 0.8828(2) 0.0609(7) Uani 1 1 d . . . . .
H9 H 0.937952 0.514510 0.924245 0.073 Uiso 1 1 calc R U . . .
C10 C 0.87257(11) 0.6236(5) 0.84238(18) 0.0522(6) Uani 1 1 d . . . . .
H10 H 0.849606 0.502614 0.856966 0.063 Uiso 1 1 calc R U . . .
C11 C 1.04803(14) 0.9908(7) 0.8911(3) 0.0909(11) Uani 1 1 d . . . . .
H11A H 1.055427 0.999513 0.823958 0.136 Uiso 1 1 calc R U . . .
H11B H 1.082181 0.970264 0.928745 0.136 Uiso 1 1 calc R U . . .
H11C H 1.030582 1.129354 0.910380 0.136 Uiso 1 1 calc R U . . .
C12 C 0.66853(11) 0.5015(4) 0.77978(17) 0.0451(6) Uani 1 1 d . . . . .
C13 C 0.61223(11) 0.5440(5) 0.7682(2) 0.0569(7) Uani 1 1 d . . . . .
H13 H 0.599808 0.673532 0.734945 0.068 Uiso 1 1 calc R U . . .
C14 C 0.57443(12) 0.3972(5) 0.8053(2) 0.0625(8) Uani 1 1 d . . . . .
H14 H 0.536855 0.429549 0.796664 0.075 Uiso 1 1 calc R U . . .
C15 C 0.59108(11) 0.2030(5) 0.85518(19) 0.0567(7) Uani 1 1 d . . . . .
C16 C 0.64687(12) 0.1608(5) 0.8672(2) 0.0602(7) Uani 1 1 d . . . . .
H16 H 0.658970 0.031381 0.900903 0.072 Uiso 1 1 calc R U . . .
C17 C 0.68540(11) 0.3058(5) 0.83044(18) 0.0531(6) Uani 1 1 d . . . . .
H17 H 0.722922 0.272755 0.839533 0.064 Uiso 1 1 calc R U . . .
C18 C 0.54915(14) 0.0422(6) 0.8964(3) 0.0786(10) Uani 1 1 d . . . . .
H18A H 0.564734 -0.108086 0.902175 0.118 Uiso 1 1 calc R U . . .
H18B H 0.516369 0.037798 0.854175 0.118 Uiso 1 1 calc R U . . .
H18C H 0.539854 0.095433 0.958928 0.118 Uiso 1 1 calc R U . . .
C19 C 0.66637(11) 0.8182(5) 0.58225(18) 0.0605(7) Uani 1 1 d . . . . .
H19A H 0.644691 0.679356 0.575172 0.073 Uiso 1 1 calc R U . . .
H19B H 0.682870 0.846961 0.521274 0.073 Uiso 1 1 calc R U . . .
C20 C 0.62741(14) 1.0176(6) 0.6038(2) 0.0694(8) Uani 1 1 d . . . . .
H20 H 0.643218 1.147781 0.631967 0.083 Uiso 1 1 calc R U . . .
C21 C 0.57506(16) 1.0176(7) 0.5859(3) 0.0918(11) Uani 1 1 d . . . . .
H21A H 0.557757 0.890465 0.557761 0.110 Uiso 1 1 calc R U . . .
H21B H 0.554234 1.144762 0.601016 0.110 Uiso 1 1 calc R U . . .
C22 C 0.79033(11) 1.0073(4) 0.57863(18) 0.0466(6) Uani 1 1 d . . . . .
H22A H 0.774486 0.954221 0.516896 0.056 Uiso 1 1 calc R U . . .
H22B H 0.830102 0.985830 0.579059 0.056 Uiso 1 1 calc R U . . .
C23 C 0.77790(12) 1.2574(4) 0.58950(19) 0.0578(7) Uani 1 1 d . . . . .
H23A H 0.794968 1.312255 0.650027 0.069 Uiso 1 1 calc R U . . .
H23B H 0.738215 1.278718 0.591334 0.069 Uiso 1 1 calc R U . . .
O1 O 0.76068(7) 0.6490(3) 0.78880(11) 0.0459(4) Uani 1 1 d . . . . .
O2 O 1.01226(8) 0.8026(4) 0.90646(15) 0.0781(6) Uani 1 1 d . . . . .

loop_
_atom_site_aniso_label
_atom_site_aniso_U_11
_atom_site_aniso_U_22
_atom_site_aniso_U_33
_atom_site_aniso_U_23
_atom_site_aniso_U_13
_atom_site_aniso_U_12
Br1 0.0740(2) 0.04326(19) 0.05794(19) 0.00915(12) 0.00484(13) -0.00992(13)
C1 0.0539(15) 0.0354(13) 0.0455(13) -0.0012(11) 0.0155(11) -0.0042(11)
C2 0.0588(16) 0.0316(12) 0.0440(13) -0.0026(10) 0.0134(12) -0.0015(11)
C3 0.0525(15) 0.0372(13) 0.0440(13) -0.0015(11) 0.0091(11) -0.0017(11)
C4 0.0477(15) 0.0403(13) 0.0467(14) -0.0046(11) 0.0093(11) -0.0034(11)
C5 0.0502(15) 0.0380(14) 0.0457(13) -0.0030(11) 0.0147(11) 0.0017(11)
C6 0.0590(18) 0.0495(16) 0.0690(18) 0.0112(13) 0.0075(14) -0.0024(13)
C7 0.0542(18) 0.0609(17) 0.0696(19) 0.0062(14) 0.0087(14) -0.0112(14)
C8 0.0485(17) 0.073(2) 0.0550(16) -0.0046(15) 0.0100(13) 0.0032(15)
C9 0.0669(19) 0.0603(18) 0.0562(16) 0.0102(13) 0.0093(14) 0.0073(15)
C10 0.0543(17) 0.0502(15) 0.0532(15) 0.0022(12) 0.0134(13) -0.0018(12)
C11 0.056(2) 0.136(3) 0.080(2) -0.003(2) 0.0000(17) -0.017(2)
C12 0.0527(16) 0.0423(13) 0.0411(13) -0.0011(11) 0.0099(11) -0.0035(11)
C13 0.0578(17) 0.0502(16) 0.0634(17) 0.0115(13) 0.0108(13) 0.0062(13)
C14 0.0514(16) 0.0642(19) 0.0731(19) 0.0048(15) 0.0139(14) -0.0050(14)
C15 0.0586(18) 0.0573(17) 0.0551(16) 0.0005(13) 0.0119(13) -0.0130(14)
C16 0.070(2) 0.0541(17) 0.0569(16) 0.0149(14) 0.0062(14) -0.0081(15)
C17 0.0517(15) 0.0559(16) 0.0515(15) 0.0082(13) 0.0020(12) -0.0036(13)
C18 0.077(2) 0.075(2) 0.085(2) 0.0088(18) 0.0209(18) -0.0282(18)
C19 0.0661(18) 0.0684(19) 0.0473(15) 0.0014(14) 0.0065(13) -0.0131(15)
C20 0.072(2) 0.0641(19) 0.071(2) 0.0127(15) -0.0095(16) -0.0016(16)
C21 0.085(3) 0.088(3) 0.101(3) -0.004(2) -0.003(2) 0.012(2)
C22 0.0599(16) 0.0363(12) 0.0448(13) 0.0002(10) 0.0134(11) -0.0006(11)
C23 0.0769(19) 0.0407(14) 0.0578(16) 0.0073(12) 0.0228(14) 0.0004(13)
O1 0.0501(10) 0.0430(9) 0.0453(9) 0.0044(7) 0.0093(8) -0.0051(8)
O2 0.0529(13) 0.1054(18) 0.0754(14) 0.0096(13) -0.0011(10) -0.0022(12)

loop_
_atom_type_symbol
_atom_type_description
_atom_type_scat_dispersion_real
_atom_type_scat_dispersion_imag
_atom_type_scat_source
C C 0.0033 0.0016 'International Tables Vol C Tables 4.2.6.8 and 6.1.1.4'
H H 0.0000 0.0000 'International Tables Vol C Tables 4.2.6.8 and 6.1.1.4'
Br Br -0.2901 2.4595 'International Tables Vol C Tables 4.2.6.8 and 6.1.1.4'
O O 0.0106 0.0060 'International Tables Vol C Tables 4.2.6.8 and 6.1.1.4'

loop_
_geom_angle_atom_site_label_1
_geom_angle_atom_site_label_2
_geom_angle_atom_site_label_3
_geom_angle
_geom_angle_site_symmetry_1
_geom_angle_site_symmetry_3
C2 C1 O1 109.3(2) . .
C2 C1 C5 136.2(2) . .
O1 C1 C5 114.5(2) . .
C1 C2 C3 106.9(2) . .
C1 C2 C22 127.5(2) . .
C3 C2 C22 125.5(2) . .
C4 C3 C2 106.5(2) . .
C4 C3 C19 127.2(2) . .
C2 C3 C19 126.3(2) . .
C3 C4 O1 109.9(2) . .
C3 C4 C12 135.2(2) . .
O1 C4 C12 114.7(2) . .
C6 C5 C10 117.2(2) . .
C6 C5 C1 122.6(2) . .
C10 C5 C1 120.2(2) . .
C5 C6 C7 122.0(3) . .
C5 C6 H6 119.0 . .
C7 C6 H6 119.0 . .
C8 C7 C6 119.5(3) . .
C8 C7 H7 120.3 . .
C6 C7 H7 120.3 . .
O2 C8 C7 124.2(3) . .
O2 C8 C9 116.3(3) . .
C7 C8 C9 119.5(3) . .
C10 C9 C8 120.5(3) . .
C10 C9 H9 119.8 . .
C8 C9 H9 119.8 . .
C9 C10 C5 121.4(2) . .
C9 C10 H10 119.3 . .
C5 C10 H10 119.3 . .
O2 C11 H11A 109.5 . .
O2 C11 H11B 109.5 . .
H11A C11 H11B 109.5 . .
O2 C11 H11C 109.5 . .
H11A C11 H11C 109.5 . .
H11B C11 H11C 109.5 . .
C13 C12 C17 117.7(2) . .
C13 C12 C4 122.4(2) . .
C17 C12 C4 119.9(2) . .
C14 C13 C12 120.9(3) . .
C14 C13 H13 119.5 . .
C12 C13 H13 119.5 . .
C13 C14 C15 121.4(3) . .
C13 C14 H14 119.3 . .
C15 C14 H14 119.3 . .
C16 C15 C14 117.8(2) . .
C16 C15 C18 121.0(3) . .
C14 C15 C18 121.2(3) . .
C15 C16 C17 121.6(3) . .
C15 C16 H16 119.2 . .
C17 C16 H16 119.2 . .
C16 C17 C12 120.5(3) . .
C16 C17 H17 119.7 . .
C12 C17 H17 119.7 . .
C15 C18 H18A 109.5 . .
C15 C18 H18B 109.5 . .
H18A C18 H18B 109.5 . .
C15 C18 H18C 109.5 . .
H18A C18 H18C 109.5 . .
H18B C18 H18C 109.5 . .
C3 C19 C20 113.7(2) . .
C3 C19 H19A 108.8 . .
C20 C19 H19A 108.8 . .
C3 C19 H19B 108.8 . .
C20 C19 H19B 108.8 . .
H19A C19 H19B 107.7 . .
C21 C20 C19 125.0(3) . .
C21 C20 H20 117.5 . .
C19 C20 H20 117.5 . .
C20 C21 H21A 120.0 . .
C20 C21 H21B 120.0 . .
H21A C21 H21B 120.0 . .
C2 C22 C23 112.0(2) . .
C2 C22 H22A 109.2 . .
C23 C22 H22A 109.2 . .
C2 C22 H22B 109.2 . .
C23 C22 H22B 109.2 . .
H22A C22 H22B 107.9 . .
C22 C23 Br1 111.27(17) . .
C22 C23 H23A 109.4 . .
Br1 C23 H23A 109.4 . .
C22 C23 H23B 109.4 . .
Br1 C23 H23B 109.4 . .
H23A C23 H23B 108.0 . .
C4 O1 C1 107.49(18) . .
C8 O2 C11 117.4(3) . .

loop_
_geom_bond_atom_site_label_1
_geom_bond_atom_site_label_2
_geom_bond_distance
_geom_bond_site_symmetry_2
Br1 C23 1.944(2) .
C1 C2 1.362(3) .
C1 O1 1.376(3) .
C1 C5 1.461(3) .
C2 C3 1.438(3) .
C2 C22 1.503(3) .
C3 C4 1.357(3) .
C3 C19 1.505(4) .
C4 O1 1.375(3) .
C4 C12 1.461(3) .
C5 C6 1.385(4) .
C5 C10 1.396(3) .
C6 C7 1.390(4) .
C6 H6 0.9300 .
C7 C8 1.376(4) .
C7 H7 0.9300 .
C8 O2 1.362(3) .
C8 C9 1.388(4) .
C9 C10 1.369(4) .
C9 H9 0.9300 .
C10 H10 0.9300 .
C11 O2 1.425(4) .
C11 H11A 0.9600 .
C11 H11B 0.9600 .
C11 H11C 0.9600 .
C12 C13 1.385(4) .
C12 C17 1.394(4) .
C13 C14 1.376(4) .
C13 H13 0.9300 .
C14 C15 1.380(4) .
C14 H14 0.9300 .
C15 C16 1.373(4) .
C15 C18 1.519(4) .
C16 C17 1.380(4) .
C16 H16 0.9300 .
C17 H17 0.9300 .
C18 H18A 0.9600 .
C18 H18B 0.9600 .
C18 H18C 0.9600 .
C19 C20 1.541(4) .
C19 H19A 0.9700 .
C19 H19B 0.9700 .
C20 C21 1.277(4) .
C20 H20 0.9300 .
C21 H21A 0.9300 .
C21 H21B 0.9300 .
C22 C23 1.506(3) .
C22 H22A 0.9700 .
C22 H22B 0.9700 .
C23 H23A 0.9700 .
C23 H23B 0.9700 .

loop_
_geom_hbond_atom_site_label_D
_geom_hbond_atom_site_label_H
_geom_hbond_atom_site_label_A
_geom_hbond_distance_DH
_geom_hbond_distance_HA
_geom_hbond_distance_DA
_geom_hbond_angle_DHA
_geom_hbond_site_symmetry_A
_geom_hbond_publ_flag
C11 H11B Br1 0.96 2.93 3.877(3) 171.0 2_746 yes
C11 H11B Br1 0.96 2.93 3.877(3) 171.0 2_746 yes
C11 H11B Br1 0.96 2.93 3.877(3) 171.0 2_746 yes
C11 H11B Br1 0.96 2.93 3.877(3) 171.0 2_746 yes
C11 H11B Br1 0.96 2.93 3.877(3) 171.0 2_746 yes
C11 H11B Br1 0.96 2.93 3.877(3) 171.0 2_746 yes
C11 H11B Br1 0.96 2.93 3.877(3) 171.0 2_746 yes
C11 H11B Br1 0.96 2.93 3.877(3) 171.0 2_746 yes
C11 H11B Br1 0.96 2.93 3.877(3) 171.0 2_746 yes
C11 H11B Br1 0.96 2.93 3.877(3) 171.0 2_746 yes
C11 H11B Br1 0.96 2.93 3.877(3) 171.0 2_746 yes
C11 H11B Br1 0.96 2.93 3.877(3) 171.0 2_746 yes
C11 H11B Br1 0.96 2.93 3.877(3) 171.0 2_746 yes
C11 H11B Br1 0.96 2.93 3.877(3) 171.0 2_746 yes

loop_
_geom_torsion_atom_site_label_1
_geom_torsion_atom_site_label_2
_geom_torsion_atom_site_label_3
_geom_torsion_atom_site_label_4
_geom_torsion
_geom_torsion_site_symmetry_1
_geom_torsion_site_symmetry_2
_geom_torsion_site_symmetry_3
_geom_torsion_site_symmetry_4
O1 C1 C2 C3 0.4(3) . . . .
C5 C1 C2 C3 177.6(3) . . . .
O1 C1 C2 C22 -175.2(2) . . . .
C5 C1 C2 C22 2.0(5) . . . .
C1 C2 C3 C4 -0.2(3) . . . .
C22 C2 C3 C4 175.5(2) . . . .
C1 C2 C3 C19 -176.4(2) . . . .
C22 C2 C3 C19 -0.6(4) . . . .
C2 C3 C4 O1 0.0(3) . . . .
C19 C3 C4 O1 176.1(2) . . . .
C2 C3 C4 C12 -173.9(3) . . . .
C19 C3 C4 C12 2.3(5) . . . .
C2 C1 C5 C6 25.7(4) . . . .
O1 C1 C5 C6 -157.2(2) . . . .
C2 C1 C5 C10 -155.8(3) . . . .
O1 C1 C5 C10 21.4(3) . . . .
C10 C5 C6 C7 1.6(4) . . . .
C1 C5 C6 C7 -179.8(2) . . . .
C5 C6 C7 C8 -1.4(4) . . . .
C6 C7 C8 O2 -178.9(3) . . . .
C6 C7 C8 C9 0.5(4) . . . .
O2 C8 C9 C10 179.6(2) . . . .
C7 C8 C9 C10 0.1(4) . . . .
C8 C9 C10 C5 0.1(4) . . . .
C6 C5 C10 C9 -1.0(4) . . . .
C1 C5 C10 C9 -179.6(2) . . . .
C3 C4 C12 C13 -33.5(4) . . . .
O1 C4 C12 C13 152.9(2) . . . .
C3 C4 C12 C17 145.4(3) . . . .
O1 C4 C12 C17 -28.2(3) . . . .
C17 C12 C13 C14 -0.2(4) . . . .
C4 C12 C13 C14 178.6(3) . . . .
C12 C13 C14 C15 0.0(4) . . . .
C13 C14 C15 C16 0.3(4) . . . .
C13 C14 C15 C18 179.7(3) . . . .
C14 C15 C16 C17 -0.4(4) . . . .
C18 C15 C16 C17 -179.8(3) . . . .
C15 C16 C17 C12 0.2(4) . . . .
C13 C12 C17 C16 0.1(4) . . . .
C4 C12 C17 C16 -178.7(2) . . . .
C4 C3 C19 C20 88.1(3) . . . .
C2 C3 C19 C20 -96.5(3) . . . .
C3 C19 C20 C21 -141.4(3) . . . .
C1 C2 C22 C23 -100.6(3) . . . .
C3 C2 C22 C23 84.5(3) . . . .
C2 C22 C23 Br1 -177.89(18) . . . .
C3 C4 O1 C1 0.3(2) . . . .
C12 C4 O1 C1 175.5(2) . . . .
C2 C1 O1 C4 -0.5(2) . . . .
C5 C1 O1 C4 -178.33(19) . . . .
C7 C8 O2 C11 3.0(4) . . . .
C9 C8 O2 C11 -176.5(3) . . . .
